data_7712270
loop_
_publ_author_name
'Feng, Haosheng'
'Luo, Shao-Xiong Lennon'
'Croy, Robert G.'
'Essigmann, John M.'
'Swager, Timothy M.'

_publ_section_title
;
 Interaction of <i>N</i>-nitrosamines with binuclear copper complexes for
 luminescent detection.
;
_journal_name_full 'Dalton transactions (Cambridge, England : 2003)'
_journal_paper_doi 10.1039/d2dt03848j
_journal_year 2023
_chemical_formula_sum 'C50 H45 Cu2 F12 N8 O P5'
_chemical_formula_weight 1283.87
_space_group_crystal_system monoclinic
_space_group_IT_number 14
_space_group_name_Hall '-P 2yn'
_space_group_name_H-M_alt 'P 1 21/n 1'
_atom_sites_solution_hydrogens geom
_atom_sites_solution_primary direct
_atom_sites_solution_secondary difmap
_audit_creation_method SHELXL-2018/3
_audit_update_record
;
2022-11-09 deposited with the CCDC.	2023-01-26 downloaded from the CCDC.
;
_cell_angle_alpha 90
_cell_angle_beta 91.9247(12)
_cell_angle_gamma 90
_cell_formula_units_Z 4
_cell_length_a 12.3403(4)
_cell_length_b 21.7180(7)
_cell_length_c 19.9719(6)
_cell_measurement_reflns_used 9813
_cell_measurement_temperature 100(2)
_cell_measurement_theta_max 30.89
_cell_measurement_theta_min 2.18
_cell_volume 5349.6(3)
_computing_cell_refinement 'SAINT 8.38A (Bruker-AXS, 2017)'
_computing_data_collection 'APEX3 v2017.3.0 (Bruker-AXS, 2017)'
_computing_data_reduction 'SAINT 8.38A (Bruker-AXS, 2017)'
_computing_molecular_graphics 'Bruker SHELXTL'
_computing_publication_material 'Bruker SHELXTL'
_computing_structure_refinement 'SHELXL-2018/3 (Sheldrick, 2018)'
_computing_structure_solution 'SHELXT-2015 (Sheldrick, 2015)'
_diffrn_ambient_temperature 100(2)
_diffrn_detector_area_resol_mean 7.4
_diffrn_measured_fraction_theta_full 0.999
_diffrn_measured_fraction_theta_max 1.000
_diffrn_measurement_device_type 'Bruker Photon3 CPAD'
_diffrn_measurement_method '\f and \w scans'
_diffrn_radiation_type MoK\a
_diffrn_radiation_wavelength 0.71073
_diffrn_reflns_av_R_equivalents 0.0907
_diffrn_reflns_av_unetI/netI 0.0360
_diffrn_reflns_Laue_measured_fraction_full 0.999
_diffrn_reflns_Laue_measured_fraction_max 1.000
_diffrn_reflns_limit_h_max 17
_diffrn_reflns_limit_h_min -17
_diffrn_reflns_limit_k_max 31
_diffrn_reflns_limit_k_min -31
_diffrn_reflns_limit_l_max 28
_diffrn_reflns_limit_l_min -28
_diffrn_reflns_number 268078
_diffrn_reflns_point_group_measured_fraction_full 0.999
_diffrn_reflns_point_group_measured_fraction_max 1.000
_diffrn_reflns_theta_full 25.242
_diffrn_reflns_theta_max 30.508
_diffrn_reflns_theta_min 1.386
_diffrn_source 'I\mS micro-focus sealed tube, multilayer optics'
_exptl_absorpt_coefficient_mu 1.033
_exptl_absorpt_correction_T_max 0.6600
_exptl_absorpt_correction_T_min 0.6106
_exptl_absorpt_correction_type multi-scan
_exptl_absorpt_process_details 'SADABS (Herbst-Irmer et al., 2015)'
_exptl_crystal_colour colourless
_exptl_crystal_density_diffrn 1.594
_exptl_crystal_density_method 'not measured'
_exptl_crystal_description block
_exptl_crystal_F_000 2600
_exptl_crystal_recrystallization_method 'Re-crystallisation from solvent: Dichloromethane/Hexanes'
_exptl_crystal_size_max 0.250
_exptl_crystal_size_mid 0.230
_exptl_crystal_size_min 0.165
_refine_diff_density_max 0.783
_refine_diff_density_min -0.732
_refine_diff_density_rms 0.139
_refine_ls_extinction_method none
_refine_ls_goodness_of_fit_ref 1.091
_refine_ls_hydrogen_treatment constr
_refine_ls_matrix_type full
_refine_ls_number_parameters 882
_refine_ls_number_reflns 16323
_refine_ls_number_restraints 1444
_refine_ls_restrained_S_all 1.052
_refine_ls_R_factor_all 0.0721
_refine_ls_R_factor_gt 0.0655
_refine_ls_shift/su_max 0.001
_refine_ls_shift/su_mean 0.000
_refine_ls_structure_factor_coef Fsqd
_refine_ls_weighting_details 'w=1/[\s^2^(Fo^2^)+(0.0375P)^2^+45.6337P] where P=(Fo^2^+2Fc^2^)/3'
_refine_ls_weighting_scheme calc
_refine_ls_wR_factor_gt 0.1785
_refine_ls_wR_factor_ref 0.1815
_reflns_Friedel_coverage 0.000
_reflns_number_gt 14477
_reflns_number_total 16323
_reflns_threshold_expression 'I > 2\s(I)'
_cod_data_source_file d2dt03848j2.cif
_cod_data_source_block P21024
_cod_original_sg_symbol_H-M 'P 21/n'
_cod_database_code 7712270
_shelx_shelxl_version_number 2018/3
_shelx_space_group_comment
; 
The symmetry employed for this shelxl refinement is uniquely defined 
by the following loop, which should always be used as a source of 
symmetry information in preference to the above space-group names. 
They are only intended as comments. 
;
_shelx_estimated_absorpt_t_min 0.782
_shelx_estimated_absorpt_t_max 0.848

loop_
_space_group_symop_operation_xyz
'x, y, z'
'-x+1/2, y+1/2, -z+1/2'
'-x, -y, -z'
'x-1/2, -y-1/2, z-1/2'

loop_
_atom_site_label
_atom_site_type_symbol
_atom_site_fract_x
_atom_site_fract_y
_atom_site_fract_z
_atom_site_U_iso_or_equiv
_atom_site_adp_type
_atom_site_occupancy
_atom_site_site_symmetry_order
_atom_site_calc_flag
_atom_site_refinement_flags_posn
_atom_site_refinement_flags_adp
_atom_site_refinement_flags_occupancy
_atom_site_disorder_assembly
_atom_site_disorder_group
Cu1 Cu 0.80803(4) 0.64849(2) 0.38642(2) 0.01237(10) Uani 1 1 d . . . . .
Cu2 Cu 0.73578(4) 0.76282(2) 0.38194(2) 0.01285(10) Uani 1 1 d . . . . .
N3 N 0.6072(3) 0.74462(16) 0.31102(16) 0.0163(6) Uani 1 1 d . . . . .
N4 N 0.5275(3) 0.67970(16) 0.22602(18) 0.0188(6) Uani 1 1 d . . . . .
C1 C 0.5995(3) 0.69165(18) 0.27562(18) 0.0145(6) Uani 1 1 d . . . . .
C2 C 0.5338(3) 0.7888(2) 0.2956(2) 0.0205(8) Uani 1 1 d . . . . .
H2 H 0.536681 0.826715 0.319255 0.025 Uiso 1 1 calc R U . . .
C3 C 0.4541(3) 0.7800(2) 0.2460(2) 0.0220(8) Uani 1 1 d . . . . .
H3 H 0.401564 0.810909 0.235841 0.026 Uiso 1 1 calc R U . . .
C4 C 0.4538(3) 0.7245(2) 0.2116(2) 0.0226(8) Uani 1 1 d . . . . .
H4 H 0.400556 0.717732 0.176943 0.027 Uiso 1 1 calc R U . . .
P1 P 0.69501(8) 0.62903(4) 0.29944(5) 0.01345(17) Uani 1 1 d D U . . .
C21 C 0.6009(15) 0.5650(7) 0.3063(7) 0.018(2) Uani 0.62(4) 1 d D U P A 1
C22 C 0.5595(16) 0.5325(8) 0.2503(8) 0.023(2) Uani 0.62(4) 1 d D U P A 1
H22 H 0.580950 0.543894 0.206776 0.027 Uiso 0.62(4) 1 calc R U P A 1
C23 C 0.4872(11) 0.4834(6) 0.2577(9) 0.025(2) Uani 0.62(4) 1 d D U P A 1
H23 H 0.460634 0.461245 0.219568 0.030 Uiso 0.62(4) 1 calc R U P A 1
C24 C 0.4549(10) 0.4676(5) 0.3212(9) 0.028(2) Uani 0.62(4) 1 d D U P A 1
H24 H 0.405350 0.434645 0.326389 0.034 Uiso 0.62(4) 1 calc R U P A 1
C25 C 0.4940(9) 0.4993(5) 0.3772(8) 0.025(2) Uani 0.62(4) 1 d D U P A 1
H25 H 0.472010 0.487852 0.420553 0.030 Uiso 0.62(4) 1 calc R U P A 1
C26 C 0.5656(10) 0.5481(6) 0.3693(6) 0.019(2) Uani 0.62(4) 1 d D U P A 1
H26 H 0.591009 0.570412 0.407625 0.023 Uiso 0.62(4) 1 calc R U P A 1
C21A C 0.610(3) 0.5611(11) 0.2967(10) 0.015(3) Uani 0.38(4) 1 d D U P A 2
C22A C 0.568(3) 0.5373(13) 0.2366(10) 0.019(3) Uani 0.38(4) 1 d D U P A 2
H22A H 0.587548 0.554914 0.195245 0.023 Uiso 0.38(4) 1 calc R U P A 2
C23A C 0.496(2) 0.4873(10) 0.2369(12) 0.026(3) Uani 0.38(4) 1 d D U P A 2
H23A H 0.470410 0.469175 0.196112 0.031 Uiso 0.38(4) 1 calc R U P A 2
C24A C 0.4630(16) 0.4648(8) 0.2978(13) 0.024(3) Uani 0.38(4) 1 d D U P A 2
H24A H 0.411422 0.432309 0.298364 0.029 Uiso 0.38(4) 1 calc R U P A 2
C25A C 0.5034(15) 0.4884(9) 0.3579(11) 0.023(3) Uani 0.38(4) 1 d D U P A 2
H25A H 0.480086 0.472073 0.399103 0.027 Uiso 0.38(4) 1 calc R U P A 2
C26A C 0.5785(15) 0.5365(9) 0.3577(10) 0.015(3) Uani 0.38(4) 1 d D U P A 2
H26A H 0.608025 0.552362 0.398749 0.018 Uiso 0.38(4) 1 calc R U P A 2
C31 C 0.7713(13) 0.6116(5) 0.2258(7) 0.019(2) Uani 0.533(14) 1 d D U P A 1
C32 C 0.7986(10) 0.6570(5) 0.1813(5) 0.0221(19) Uani 0.533(14) 1 d D U P A 1
H32 H 0.764819 0.696215 0.183534 0.027 Uiso 0.533(14) 1 calc R U P A 1
C33 C 0.8760(7) 0.6459(5) 0.1326(5) 0.0247(18) Uani 0.533(14) 1 d D U P A 1
H33 H 0.894182 0.676951 0.101422 0.030 Uiso 0.533(14) 1 calc R U P A 1
C34 C 0.9254(7) 0.5884(5) 0.1313(5) 0.028(2) Uani 0.533(14) 1 d D U P A 1
H34 H 0.978038 0.580366 0.098803 0.034 Uiso 0.533(14) 1 calc R U P A 1
C35 C 0.8998(6) 0.5424(5) 0.1762(5) 0.0245(19) Uani 0.533(14) 1 d D U P A 1
H35 H 0.934858 0.503536 0.174502 0.029 Uiso 0.533(14) 1 calc R U P A 1
C36 C 0.8224(8) 0.5535(5) 0.2239(5) 0.0221(18) Uani 0.533(14) 1 d D U P A 1
H36 H 0.804215 0.522322 0.254891 0.027 Uiso 0.533(14) 1 calc R U P A 1
C31A C 0.7757(14) 0.6274(6) 0.2239(7) 0.016(2) Uani 0.467(14) 1 d D U P A 2
C32A C 0.7874(10) 0.6786(6) 0.1826(6) 0.020(2) Uani 0.467(14) 1 d D U P A 2
H32A H 0.748261 0.715237 0.191039 0.024 Uiso 0.467(14) 1 calc R U P A 2
C33A C 0.8569(9) 0.6759(6) 0.1285(5) 0.029(2) Uani 0.467(14) 1 d D U P A 2
H33A H 0.863751 0.710735 0.100098 0.035 Uiso 0.467(14) 1 calc R U P A 2
C34A C 0.9157(8) 0.6230(6) 0.1161(5) 0.029(2) Uani 0.467(14) 1 d D U P A 2
H34A H 0.962414 0.621669 0.079231 0.034 Uiso 0.467(14) 1 calc R U P A 2
C35A C 0.9067(9) 0.5719(6) 0.1573(6) 0.029(2) Uani 0.467(14) 1 d D U P A 2
H35A H 0.947828 0.535847 0.149317 0.035 Uiso 0.467(14) 1 calc R U P A 2
C36A C 0.8364(9) 0.5742(6) 0.2106(6) 0.024(2) Uani 0.467(14) 1 d D U P A 2
H36A H 0.829482 0.539110 0.238542 0.029 Uiso 0.467(14) 1 calc R U P A 2
N5 N 0.8464(3) 0.78402(16) 0.31108(16) 0.0160(6) Uani 1 1 d . . . . .
N6 N 1.0115(3) 0.76172(17) 0.25573(18) 0.0220(7) Uani 1 1 d . . . . .
C5 C 0.9412(3) 0.75325(18) 0.30411(19) 0.0160(7) Uani 1 1 d . . . . .
C6 C 0.8216(4) 0.82657(19) 0.2648(2) 0.0219(8) Uani 1 1 d . . . . .
H6 H 0.755711 0.848926 0.267576 0.026 Uiso 1 1 calc R U . . .
C7 C 0.8906(5) 0.8388(2) 0.2125(2) 0.0302(10) Uani 1 1 d . . . . .
H7 H 0.873321 0.869324 0.179708 0.036 Uiso 1 1 calc R U . . .
C8 C 0.9841(4) 0.8052(2) 0.2103(2) 0.0305(10) Uani 1 1 d . . . . .
H8 H 1.032003 0.812850 0.174999 0.037 Uiso 1 1 calc R U . . .
P2 P 0.96861(7) 0.69588(4) 0.37015(5) 0.01282(17) Uani 1 1 d D . . . .
C41 C 1.0175(3) 0.74491(17) 0.43875(18) 0.0156(7) Uani 1 1 d D . . . .
C42 C 1.0250(3) 0.71913(19) 0.50310(18) 0.0176(7) Uani 1 1 d D . . . .
H42 H 1.002944 0.677743 0.509816 0.021 Uiso 1 1 calc R U . . .
C43 C 1.0647(3) 0.7538(2) 0.5573(2) 0.0209(8) Uani 1 1 d D . . . .
H43 H 1.070017 0.736038 0.600722 0.025 Uiso 1 1 calc R U . . .
C44 C 1.0964(3) 0.8143(2) 0.5476(2) 0.0244(9) Uani 1 1 d D . . . .
H44 H 1.122388 0.838112 0.584701 0.029 Uiso 1 1 calc R U . . .
C45 C 1.0905(4) 0.8403(2) 0.4843(2) 0.0251(9) Uani 1 1 d D . . . .
H45 H 1.113338 0.881610 0.477933 0.030 Uiso 1 1 calc R U . . .
C46 C 1.0508(3) 0.80576(19) 0.4296(2) 0.0204(8) Uani 1 1 d D . . . .
H46 H 1.046551 0.823687 0.386155 0.024 Uiso 1 1 calc R U . . .
C51 C 1.0891(3) 0.65596(18) 0.34436(19) 0.0172(7) Uani 1 1 d D . . . .
C52 C 1.0794(4) 0.59638(19) 0.3198(2) 0.0244(9) Uani 1 1 d D . . . .
H52 H 1.010350 0.577125 0.316218 0.029 Uiso 1 1 calc R U . . .
C53 C 1.1719(5) 0.5649(2) 0.3003(2) 0.0335(12) Uani 1 1 d D . . . .
H53 H 1.165409 0.524581 0.282178 0.040 Uiso 1 1 calc R U . . .
C54 C 1.2725(4) 0.5920(3) 0.3073(2) 0.0384(13) Uani 1 1 d D . . . .
H54 H 1.335259 0.569767 0.295391 0.046 Uiso 1 1 calc R U . . .
C55 C 1.2830(4) 0.6514(3) 0.3316(2) 0.0367(12) Uani 1 1 d D . . . .
H55 H 1.352643 0.669884 0.335990 0.044 Uiso 1 1 calc R U . . .
C56 C 1.1911(3) 0.6842(2) 0.3496(2) 0.0260(9) Uani 1 1 d D . . . .
H56 H 1.197685 0.725414 0.365201 0.031 Uiso 1 1 calc R U . . .
N7 N 0.7922(3) 0.61877(15) 0.48044(15) 0.0140(6) Uani 1 1 d . . . . .
N8 N 0.7611(3) 0.65505(17) 0.59099(17) 0.0200(7) Uani 1 1 d . . . . .
C9 C 0.7604(3) 0.66171(17) 0.52452(18) 0.0133(6) Uani 1 1 d . . . . .
C10 C 0.8228(3) 0.56334(19) 0.5052(2) 0.0197(7) Uani 1 1 d . . . . .
H10 H 0.844454 0.531862 0.475420 0.024 Uiso 1 1 calc R U . . .
C11 C 0.8229(4) 0.5519(2) 0.5731(2) 0.0227(8) Uani 1 1 d . . . . .
H11 H 0.842486 0.512615 0.590717 0.027 Uiso 1 1 calc R U . . .
C12 C 0.7936(3) 0.5993(2) 0.6146(2) 0.0219(8) Uani 1 1 d . . . . .
H12 H 0.796322 0.592649 0.661650 0.026 Uiso 1 1 calc R U . . .
P3 P 0.70355(7) 0.73230(4) 0.48549(5) 0.01256(17) Uani 1 1 d D . . . .
C61 C 0.7322(3) 0.79191(17) 0.54749(17) 0.0142(6) Uani 1 1 d D . . . .
C62 C 0.8193(3) 0.83150(18) 0.53708(19) 0.0164(7) Uani 1 1 d D . . . .
H62 H 0.862661 0.825954 0.499114 0.020 Uiso 1 1 calc R U . . .
C63 C 0.8431(3) 0.87913(19) 0.5822(2) 0.0191(7) Uani 1 1 d D . . . .
H63 H 0.902646 0.905778 0.575021 0.023 Uiso 1 1 calc R U . . .
C64 C 0.7793(3) 0.88749(19) 0.6376(2) 0.0202(8) Uani 1 1 d D . . . .
H64 H 0.794615 0.920267 0.667924 0.024 Uiso 1 1 calc R U . . .
C65 C 0.6932(3) 0.8479(2) 0.6485(2) 0.0206(8) Uani 1 1 d D . . . .
H65 H 0.650643 0.853408 0.686848 0.025 Uiso 1 1 calc R U . . .
C66 C 0.6688(3) 0.8002(2) 0.60366(18) 0.0189(7) Uani 1 1 d D . . . .
H66 H 0.609450 0.773550 0.611198 0.023 Uiso 1 1 calc R U . . .
C71 C 0.5588(3) 0.71632(18) 0.49223(18) 0.0161(7) Uani 1 1 d D . . . .
C72 C 0.4865(3) 0.7621(2) 0.4701(2) 0.0209(8) Uani 1 1 d D . . . .
H72 H 0.513365 0.799472 0.452319 0.025 Uiso 1 1 calc R U . . .
C73 C 0.3752(3) 0.7530(2) 0.4740(2) 0.0277(9) Uani 1 1 d D . . . .
H73 H 0.326422 0.784404 0.459139 0.033 Uiso 1 1 calc R U . . .
C74 C 0.3354(3) 0.6986(2) 0.4993(2) 0.0270(9) Uani 1 1 d D . . . .
H74 H 0.259336 0.692995 0.502147 0.032 Uiso 1 1 calc R U . . .
C75 C 0.4057(3) 0.6522(2) 0.5205(2) 0.0221(8) Uani 1 1 d D . . . .
H75 H 0.378154 0.614591 0.537266 0.026 Uiso 1 1 calc R U . . .
C76 C 0.5179(3) 0.66140(19) 0.5168(2) 0.0188(7) Uani 1 1 d D . . . .
H76 H 0.566476 0.629789 0.531355 0.023 Uiso 1 1 calc R U . . .
O1 O 0.6821(2) 0.85801(13) 0.39664(15) 0.0197(6) Uani 1 1 d . . . . .
N1 N 0.7539(3) 0.90010(17) 0.40041(18) 0.0206(7) Uani 1 1 d . . . . .
N2 N 0.7261(3) 0.94668(16) 0.43705(18) 0.0210(7) Uani 1 1 d . . . . .
C13 C 0.6244(4) 0.9484(2) 0.4722(2) 0.0240(8) Uani 1 1 d . . . . .
H13A H 0.563414 0.948017 0.439481 0.036 Uiso 1 1 calc R U . . .
H13B H 0.621608 0.985972 0.499219 0.036 Uiso 1 1 calc R U . . .
H13C H 0.619940 0.912320 0.501443 0.036 Uiso 1 1 calc R U . . .
C14 C 0.8053(4) 0.9960(2) 0.4460(3) 0.0320(10) Uani 1 1 d . . . . .
H14A H 0.872207 0.984784 0.423868 0.048 Uiso 1 1 calc R U . . .
H14B H 0.821046 1.002391 0.493912 0.048 Uiso 1 1 calc R U . . .
H14C H 0.775995 1.034067 0.426192 0.048 Uiso 1 1 calc R U . . .
P4 P 0.30548(9) 0.92382(5) 0.36227(6) 0.0200(2) Uani 1 1 d D . . . .
F1 F 0.1872(2) 0.94611(19) 0.38279(18) 0.0462(9) Uani 1 1 d D . . . .
F2 F 0.4239(3) 0.90308(17) 0.3428(2) 0.0497(9) Uani 1 1 d D . . . .
F3 F 0.2739(3) 0.93649(18) 0.28520(15) 0.0459(9) Uani 1 1 d D . . . .
F4 F 0.2628(3) 0.85443(15) 0.35450(17) 0.0445(8) Uani 1 1 d D . . . .
F5 F 0.3357(3) 0.91132(16) 0.44007(15) 0.0402(8) Uani 1 1 d D . . . .
F6 F 0.3494(3) 0.99276(13) 0.37092(17) 0.0365(7) Uani 1 1 d D . . . .
P5 P 1.1293(2) 0.58462(16) 0.63055(16) 0.0212(6) Uani 0.533(5) 1 d D U P B 1
F7 F 1.1323(6) 0.5847(3) 0.7108(3) 0.0408(15) Uani 0.533(5) 1 d D U P B 1
F8 F 1.1269(7) 0.5847(3) 0.5505(3) 0.0488(18) Uani 0.533(5) 1 d D U P B 1
F9 F 1.0675(5) 0.5198(3) 0.6298(3) 0.0364(14) Uani 0.533(5) 1 d D U P B 1
F10 F 1.2416(5) 0.5483(3) 0.6318(5) 0.0473(18) Uani 0.533(5) 1 d D U P B 1
F11 F 1.1929(5) 0.6483(3) 0.6311(4) 0.0385(15) Uani 0.533(5) 1 d D U P B 1
F12 F 1.0183(4) 0.6224(3) 0.6294(3) 0.0353(14) Uani 0.533(5) 1 d D U P B 1
P5A P 1.1284(3) 0.56152(19) 0.64079(18) 0.0232(7) Uani 0.467(5) 1 d D U P B 2
F7A F 1.1951(6) 0.5592(3) 0.7112(3) 0.0304(14) Uani 0.467(5) 1 d D U P B 2
F8A F 1.0621(6) 0.5631(4) 0.5698(3) 0.0386(16) Uani 0.467(5) 1 d D U P B 2
F9A F 1.0190(5) 0.5520(4) 0.6797(4) 0.049(2) Uani 0.467(5) 1 d D U P B 2
F10A F 1.1389(6) 0.4878(3) 0.6364(3) 0.0312(14) Uani 0.467(5) 1 d D U P B 2
F11A F 1.2389(6) 0.5678(4) 0.6011(4) 0.0363(16) Uani 0.467(5) 1 d D U P B 2
F12A F 1.1223(9) 0.6351(3) 0.6477(4) 0.055(2) Uani 0.467(5) 1 d D U P B 2

loop_
_atom_site_aniso_label
_atom_site_aniso_U_11
_atom_site_aniso_U_22
_atom_site_aniso_U_33
_atom_site_aniso_U_23
_atom_site_aniso_U_13
_atom_site_aniso_U_12
Cu1 0.01292(19) 0.0139(2) 0.01034(19) 0.00041(15) 0.00054(14) -0.00037(15)
Cu2 0.0148(2) 0.0135(2) 0.01020(19) 0.00002(15) 0.00012(15) 0.00187(16)
N3 0.0157(14) 0.0184(15) 0.0148(14) -0.0008(12) -0.0011(11) 0.0060(12)
N4 0.0155(15) 0.0171(15) 0.0233(16) 0.0004(13) -0.0053(12) 0.0012(12)
C1 0.0122(15) 0.0171(16) 0.0142(15) 0.0030(13) -0.0005(12) 0.0016(12)
C2 0.0209(18) 0.0201(18) 0.0203(18) -0.0014(15) -0.0033(14) 0.0075(15)
C3 0.0181(18) 0.024(2) 0.0238(19) 0.0009(16) -0.0025(15) 0.0067(15)
C4 0.0151(17) 0.027(2) 0.025(2) 0.0017(16) -0.0072(14) 0.0015(15)
P1 0.0133(4) 0.0148(4) 0.0122(4) -0.0013(3) -0.0009(3) 0.0016(3)
C21 0.016(4) 0.013(3) 0.024(4) -0.007(3) -0.002(3) 0.005(3)
C22 0.020(4) 0.020(4) 0.027(5) -0.008(4) -0.004(4) 0.003(3)
C23 0.024(4) 0.017(3) 0.032(6) -0.011(4) -0.005(4) 0.001(3)
C24 0.026(4) 0.019(3) 0.039(6) -0.003(4) 0.000(4) 0.000(3)
C25 0.027(4) 0.017(4) 0.032(5) 0.000(3) 0.003(3) -0.002(3)
C26 0.022(4) 0.009(4) 0.026(4) -0.004(3) 0.002(3) 0.003(3)
C21A 0.013(5) 0.010(5) 0.022(5) 0.001(4) 0.001(4) -0.001(5)
C22A 0.020(6) 0.018(5) 0.019(6) -0.003(5) -0.003(5) -0.001(4)
C23A 0.023(5) 0.024(5) 0.030(7) -0.001(6) -0.005(6) -0.005(4)
C24A 0.022(5) 0.016(5) 0.035(7) -0.003(5) -0.002(6) -0.007(4)
C25A 0.026(5) 0.012(5) 0.029(6) 0.005(5) 0.004(5) -0.005(4)
C26A 0.012(5) 0.007(5) 0.025(6) 0.002(4) -0.001(4) 0.006(4)
C31 0.013(4) 0.027(5) 0.016(4) -0.012(3) -0.001(3) 0.001(4)
C32 0.024(4) 0.027(4) 0.016(3) -0.016(3) 0.001(3) -0.001(4)
C33 0.020(4) 0.033(4) 0.021(3) -0.012(3) 0.004(3) -0.004(3)
C34 0.021(4) 0.043(5) 0.020(4) -0.016(3) 0.005(3) -0.002(4)
C35 0.014(3) 0.036(5) 0.023(4) -0.013(3) 0.002(3) 0.005(3)
C36 0.019(4) 0.027(4) 0.021(4) -0.009(3) 0.002(3) 0.004(3)
C31A 0.012(4) 0.023(5) 0.012(4) -0.006(4) 0.000(3) -0.005(4)
C32A 0.015(4) 0.030(5) 0.015(4) -0.003(4) 0.005(3) -0.006(4)
C33A 0.025(4) 0.045(6) 0.018(4) 0.000(4) 0.005(3) -0.004(4)
C34A 0.018(4) 0.049(6) 0.020(4) -0.010(4) 0.004(3) -0.004(4)
C35A 0.022(4) 0.041(5) 0.025(5) -0.008(4) 0.005(4) -0.002(4)
C36A 0.019(4) 0.030(5) 0.022(4) -0.005(4) 0.001(3) -0.001(4)
N5 0.0190(15) 0.0172(15) 0.0120(13) 0.0008(11) 0.0027(11) 0.0024(12)
N6 0.0269(18) 0.0198(16) 0.0200(16) 0.0037(13) 0.0118(14) 0.0015(14)
C5 0.0191(17) 0.0149(16) 0.0143(16) 0.0000(13) 0.0039(13) -0.0007(13)
C6 0.033(2) 0.0158(17) 0.0175(17) 0.0028(14) 0.0040(15) 0.0070(16)
C7 0.050(3) 0.023(2) 0.0190(19) 0.0104(16) 0.0123(19) 0.008(2)
C8 0.047(3) 0.024(2) 0.022(2) 0.0079(17) 0.0187(19) 0.005(2)
P2 0.0124(4) 0.0141(4) 0.0121(4) -0.0007(3) 0.0019(3) -0.0005(3)
C41 0.0140(15) 0.0183(17) 0.0147(16) -0.0020(13) 0.0019(12) -0.0001(13)
C42 0.0159(16) 0.0208(18) 0.0162(16) -0.0011(14) 0.0021(13) 0.0031(14)
C43 0.0169(17) 0.028(2) 0.0176(17) -0.0042(15) -0.0021(14) 0.0007(15)
C44 0.0176(18) 0.033(2) 0.0223(19) -0.0115(17) -0.0007(15) -0.0030(16)
C45 0.024(2) 0.025(2) 0.026(2) -0.0066(17) 0.0041(16) -0.0100(16)
C46 0.0227(19) 0.0208(18) 0.0179(17) -0.0017(14) 0.0033(14) -0.0037(15)
C51 0.0173(17) 0.0207(18) 0.0138(16) 0.0000(13) 0.0030(13) 0.0046(14)
C52 0.039(2) 0.0165(18) 0.0176(18) 0.0021(14) 0.0090(17) 0.0031(17)
C53 0.060(3) 0.022(2) 0.0191(19) 0.0056(16) 0.013(2) 0.022(2)
C54 0.043(3) 0.055(3) 0.018(2) 0.011(2) 0.0116(19) 0.030(3)
C55 0.022(2) 0.064(4) 0.024(2) 0.003(2) 0.0046(17) 0.017(2)
C56 0.0156(18) 0.038(2) 0.025(2) -0.0005(18) 0.0066(15) 0.0038(17)
N7 0.0138(13) 0.0157(14) 0.0124(13) 0.0026(11) 0.0009(10) -0.0010(11)
N8 0.0187(15) 0.0266(18) 0.0149(15) 0.0044(13) 0.0023(12) 0.0031(13)
C9 0.0118(15) 0.0154(16) 0.0128(15) 0.0012(12) 0.0004(12) -0.0002(12)
C10 0.0211(18) 0.0158(17) 0.0219(18) 0.0053(14) -0.0013(14) 0.0012(14)
C11 0.0238(19) 0.0207(19) 0.0233(19) 0.0091(15) -0.0025(15) 0.0042(15)
C12 0.0190(18) 0.030(2) 0.0168(17) 0.0065(15) 0.0006(14) 0.0022(16)
P3 0.0117(4) 0.0155(4) 0.0105(4) -0.0002(3) 0.0008(3) 0.0019(3)
C61 0.0128(15) 0.0184(17) 0.0115(15) -0.0001(12) 0.0003(12) 0.0029(13)
C62 0.0139(16) 0.0198(17) 0.0155(16) 0.0004(13) 0.0003(12) 0.0032(13)
C63 0.0191(17) 0.0191(18) 0.0189(17) -0.0009(14) -0.0025(14) 0.0024(14)
C64 0.0232(19) 0.0199(18) 0.0171(17) -0.0046(14) -0.0045(14) 0.0061(15)
C65 0.0214(18) 0.025(2) 0.0154(17) -0.0064(15) 0.0022(14) 0.0047(15)
C66 0.0175(17) 0.027(2) 0.0121(15) -0.0012(14) 0.0029(13) 0.0020(15)
C71 0.0143(15) 0.0206(17) 0.0132(15) -0.0015(13) 0.0003(12) 0.0001(13)
C72 0.0162(17) 0.025(2) 0.0212(18) 0.0040(15) 0.0009(14) 0.0039(15)
C73 0.0143(17) 0.035(2) 0.034(2) 0.0024(19) -0.0004(16) 0.0057(16)
C74 0.0120(17) 0.041(3) 0.028(2) -0.0004(19) 0.0024(15) 0.0002(17)
C75 0.0161(17) 0.026(2) 0.0239(19) 0.0003(16) 0.0025(14) -0.0015(15)
C76 0.0165(17) 0.0226(19) 0.0174(17) -0.0004(14) 0.0014(13) -0.0027(14)
O1 0.0210(13) 0.0162(13) 0.0217(14) -0.0019(11) -0.0032(11) 0.0021(11)
N1 0.0254(17) 0.0187(16) 0.0175(15) -0.0007(13) -0.0011(13) 0.0021(13)
N2 0.0250(17) 0.0157(15) 0.0220(16) -0.0013(13) -0.0005(13) 0.0017(13)
C13 0.026(2) 0.0180(18) 0.028(2) -0.0039(16) 0.0045(16) 0.0041(15)
C14 0.032(2) 0.025(2) 0.038(3) 0.0018(19) -0.007(2) -0.0037(18)
P4 0.0196(5) 0.0182(5) 0.0222(5) 0.0024(4) 0.0017(4) 0.0006(4)
F1 0.0233(14) 0.068(2) 0.048(2) 0.0200(18) 0.0111(13) 0.0108(15)
F2 0.0314(17) 0.0418(19) 0.077(3) -0.0146(18) 0.0139(17) 0.0150(14)
F3 0.059(2) 0.057(2) 0.0221(14) 0.0128(14) -0.0001(14) -0.0169(18)
F4 0.068(2) 0.0263(15) 0.0392(18) 0.0003(13) 0.0012(16) -0.0203(15)
F5 0.053(2) 0.0371(17) 0.0292(15) 0.0044(13) -0.0127(14) 0.0027(15)
F6 0.0449(18) 0.0206(13) 0.0444(18) -0.0010(12) 0.0091(14) -0.0043(12)
P5 0.0200(10) 0.0182(13) 0.0253(13) -0.0020(11) -0.0009(9) 0.0023(11)
F7 0.070(5) 0.030(3) 0.023(2) -0.004(2) -0.006(3) 0.004(3)
F8 0.085(5) 0.034(3) 0.028(3) 0.000(2) 0.007(3) 0.019(3)
F9 0.043(3) 0.028(3) 0.038(3) -0.005(2) -0.009(2) -0.012(2)
F10 0.031(3) 0.038(4) 0.073(5) 0.005(4) 0.003(3) 0.016(3)
F11 0.022(3) 0.027(3) 0.066(4) 0.017(3) -0.006(3) -0.003(2)
F12 0.019(2) 0.032(3) 0.056(4) -0.008(3) 0.003(2) 0.004(2)
P5A 0.0232(12) 0.0231(16) 0.0235(13) 0.0039(13) 0.0006(9) -0.0028(14)
F7A 0.039(3) 0.023(3) 0.028(3) -0.002(2) -0.009(2) -0.013(3)
F8A 0.031(3) 0.056(4) 0.027(3) 0.006(3) -0.008(2) 0.004(3)
F9A 0.029(3) 0.079(5) 0.040(4) 0.007(4) 0.009(3) 0.003(3)
F10A 0.046(4) 0.022(3) 0.026(3) 0.002(2) 0.001(3) -0.012(2)
F11A 0.031(3) 0.045(4) 0.033(3) 0.013(3) 0.003(3) -0.018(3)
F12A 0.090(7) 0.022(3) 0.053(5) 0.006(3) -0.005(4) 0.011(4)

loop_
_atom_type_symbol
_atom_type_description
_atom_type_scat_dispersion_real
_atom_type_scat_dispersion_imag
_atom_type_scat_source
C C 0.0033 0.0016 'International Tables Vol C Tables 4.2.6.8 and 6.1.1.4'
H H 0.0000 0.0000 'International Tables Vol C Tables 4.2.6.8 and 6.1.1.4'
N N 0.0061 0.0033 'International Tables Vol C Tables 4.2.6.8 and 6.1.1.4'
O O 0.0106 0.0060 'International Tables Vol C Tables 4.2.6.8 and 6.1.1.4'
F F 0.0171 0.0103 'International Tables Vol C Tables 4.2.6.8 and 6.1.1.4'
P P 0.1023 0.0942 'International Tables Vol C Tables 4.2.6.8 and 6.1.1.4'
Cu Cu 0.3201 1.2651 'International Tables Vol C Tables 4.2.6.8 and 6.1.1.4'

loop_
_geom_angle_atom_site_label_1
_geom_angle_atom_site_label_2
_geom_angle_atom_site_label_3
_geom_angle
_geom_angle_site_symmetry_1
_geom_angle_site_symmetry_3
_geom_angle_publ_flag
N7 Cu1 P1 126.24(10) . . ?
N7 Cu1 P2 113.23(10) . . ?
P1 Cu1 P2 120.07(4) . . ?
N7 Cu1 Cu2 106.97(10) . . ?
P1 Cu1 Cu2 87.14(3) . . ?
P2 Cu1 Cu2 82.17(3) . . ?
N5 Cu2 N3 94.64(13) . . ?
N5 Cu2 O1 95.26(13) . . ?
N3 Cu2 O1 92.43(12) . . ?
N5 Cu2 P3 148.63(10) . . ?
N3 Cu2 P3 114.30(10) . . ?
O1 Cu2 P3 95.30(8) . . ?
N5 Cu2 Cu1 90.16(10) . . ?
N3 Cu2 Cu1 95.24(9) . . ?
O1 Cu2 Cu1 170.23(8) . . ?
P3 Cu2 Cu1 76.01(3) . . ?
C2 N3 C1 116.8(3) . . ?
C2 N3 Cu2 120.0(3) . . ?
C1 N3 Cu2 123.0(2) . . ?
C1 N4 C4 116.3(4) . . ?
N4 C1 N3 126.0(3) . . ?
N4 C1 P1 116.8(3) . . ?
N3 C1 P1 117.2(3) . . ?
N3 C2 C3 121.4(4) . . ?
N3 C2 H2 119.3 . . ?
C3 C2 H2 119.3 . . ?
C2 C3 C4 117.6(4) . . ?
C2 C3 H3 121.2 . . ?
C4 C3 H3 121.2 . . ?
N4 C4 C3 121.9(4) . . ?
N4 C4 H4 119.1 . . ?
C3 C4 H4 119.1 . . ?
C31 P1 C21 104.5(7) . . ?
C21A P1 C31A 106.9(9) . . ?
C21A P1 C1 103.1(12) . . ?
C31 P1 C1 106.8(5) . . ?
C21 P1 C1 100.3(7) . . ?
C31A P1 C1 99.3(5) . . ?
C21A P1 Cu1 121.6(8) . . ?
C31 P1 Cu1 110.1(6) . . ?
C21 P1 Cu1 118.0(5) . . ?
C31A P1 Cu1 107.5(7) . . ?
C1 P1 Cu1 115.91(13) . . ?
C26 C21 C22 118.1(8) . . ?
C26 C21 P1 119.2(7) . . ?
C22 C21 P1 122.7(8) . . ?
C23 C22 C21 120.9(9) . . ?
C23 C22 H22 119.5 . . ?
C21 C22 H22 119.5 . . ?
C24 C23 C22 119.3(8) . . ?
C24 C23 H23 120.4 . . ?
C22 C23 H23 120.4 . . ?
C23 C24 C25 120.8(8) . . ?
C23 C24 H24 119.6 . . ?
C25 C24 H24 119.6 . . ?
C24 C25 C26 119.5(8) . . ?
C24 C25 H25 120.3 . . ?
C26 C25 H25 120.3 . . ?
C25 C26 C21 121.3(8) . . ?
C25 C26 H26 119.3 . . ?
C21 C26 H26 119.3 . . ?
C22A C21A C26A 120.2(11) . . ?
C22A C21A P1 121.9(12) . . ?
C26A C21A P1 117.6(11) . . ?
C21A C22A C23A 120.1(12) . . ?
C21A C22A H22A 119.9 . . ?
C23A C22A H22A 119.9 . . ?
C24A C23A C22A 118.9(12) . . ?
C24A C23A H23A 120.6 . . ?
C22A C23A H23A 120.6 . . ?
C25A C24A C23A 121.5(11) . . ?
C25A C24A H24A 119.3 . . ?
C23A C24A H24A 119.3 . . ?
C24A C25A C26A 119.7(11) . . ?
C24A C25A H25A 120.1 . . ?
C26A C25A H25A 120.1 . . ?
C21A C26A C25A 119.4(11) . . ?
C21A C26A H26A 120.3 . . ?
C25A C26A H26A 120.3 . . ?
C32 C31 C36 120.3(8) . . ?
C32 C31 P1 121.2(7) . . ?
C36 C31 P1 116.9(7) . . ?
C31 C32 C33 120.6(8) . . ?
C31 C32 H32 119.7 . . ?
C33 C32 H32 119.7 . . ?
C34 C33 C32 118.3(8) . . ?
C34 C33 H33 120.8 . . ?
C32 C33 H33 120.8 . . ?
C35 C34 C33 121.7(8) . . ?
C35 C34 H34 119.1 . . ?
C33 C34 H34 119.1 . . ?
C34 C35 C36 119.6(8) . . ?
C34 C35 H35 120.2 . . ?
C36 C35 H35 120.2 . . ?
C35 C36 C31 119.4(8) . . ?
C35 C36 H36 120.3 . . ?
C31 C36 H36 120.3 . . ?
C32A C31A C36A 118.5(8) . . ?
C32A C31A P1 122.8(8) . . ?
C36A C31A P1 118.5(8) . . ?
C31A C32A C33A 120.1(9) . . ?
C31A C32A H32A 119.9 . . ?
C33A C32A H32A 119.9 . . ?
C34A C33A C32A 120.6(9) . . ?
C34A C33A H33A 119.7 . . ?
C32A C33A H33A 119.7 . . ?
C33A C34A C35A 120.3(9) . . ?
C33A C34A H34A 119.9 . . ?
C35A C34A H34A 119.9 . . ?
C34A C35A C36A 119.2(9) . . ?
C34A C35A H35A 120.4 . . ?
C36A C35A H35A 120.4 . . ?
C35A C36A C31A 121.4(10) . . ?
C35A C36A H36A 119.3 . . ?
C31A C36A H36A 119.3 . . ?
C6 N5 C5 116.6(3) . . ?
C6 N5 Cu2 119.4(3) . . ?
C5 N5 Cu2 123.8(3) . . ?
C5 N6 C8 115.5(4) . . ?
N6 C5 N5 126.2(4) . . ?
N6 C5 P2 120.3(3) . . ?
N5 C5 P2 113.5(3) . . ?
N5 C6 C7 121.3(4) . . ?
N5 C6 H6 119.4 . . ?
C7 C6 H6 119.4 . . ?
C8 C7 C6 117.3(4) . . ?
C8 C7 H7 121.4 . . ?
C6 C7 H7 121.4 . . ?
N6 C8 C7 123.2(4) . . ?
N6 C8 H8 118.4 . . ?
C7 C8 H8 118.4 . . ?
C51 P2 C41 103.84(18) . . ?
C51 P2 C5 104.69(18) . . ?
C41 P2 C5 101.06(17) . . ?
C51 P2 Cu1 123.62(14) . . ?
C41 P2 Cu1 115.27(12) . . ?
C5 P2 Cu1 105.67(13) . . ?
C46 C41 C42 119.2(3) . . ?
C46 C41 P2 123.0(3) . . ?
C42 C41 P2 117.8(3) . . ?
C43 C42 C41 120.4(4) . . ?
C43 C42 H42 119.8 . . ?
C41 C42 H42 119.8 . . ?
C44 C43 C42 119.9(4) . . ?
C44 C43 H43 120.1 . . ?
C42 C43 H43 120.1 . . ?
C45 C44 C43 120.5(4) . . ?
C45 C44 H44 119.8 . . ?
C43 C44 H44 119.8 . . ?
C44 C45 C46 120.1(4) . . ?
C44 C45 H45 120.0 . . ?
C46 C45 H45 120.0 . . ?
C41 C46 C45 120.0(4) . . ?
C41 C46 H46 120.0 . . ?
C45 C46 H46 120.0 . . ?
C52 C51 C56 120.1(4) . . ?
C52 C51 P2 119.0(3) . . ?
C56 C51 P2 120.9(3) . . ?
C51 C52 C53 119.6(5) . . ?
C51 C52 H52 120.2 . . ?
C53 C52 H52 120.2 . . ?
C54 C53 C52 120.3(5) . . ?
C54 C53 H53 119.9 . . ?
C52 C53 H53 119.9 . . ?
C53 C54 C55 120.6(4) . . ?
C53 C54 H54 119.7 . . ?
C55 C54 H54 119.7 . . ?
C54 C55 C56 120.0(5) . . ?
C54 C55 H55 120.0 . . ?
C56 C55 H55 120.0 . . ?
C55 C56 C51 119.5(5) . . ?
C55 C56 H56 120.2 . . ?
C51 C56 H56 120.2 . . ?
C9 N7 C10 117.5(3) . . ?
C9 N7 Cu1 115.4(2) . . ?
C10 N7 Cu1 126.6(3) . . ?
C9 N8 C12 115.8(4) . . ?
N8 C9 N7 125.6(3) . . ?
N8 C9 P3 119.9(3) . . ?
N7 C9 P3 114.4(3) . . ?
N7 C10 C11 120.8(4) . . ?
N7 C10 H10 119.6 . . ?
C11 C10 H10 119.6 . . ?
C12 C11 C10 117.7(4) . . ?
C12 C11 H11 121.2 . . ?
C10 C11 H11 121.2 . . ?
N8 C12 C11 122.6(4) . . ?
N8 C12 H12 118.7 . . ?
C11 C12 H12 118.7 . . ?
C61 P3 C71 104.64(17) . . ?
C61 P3 C9 103.96(17) . . ?
C71 P3 C9 99.76(17) . . ?
C61 P3 Cu2 112.65(12) . . ?
C71 P3 Cu2 109.34(12) . . ?
C9 P3 Cu2 124.29(12) . . ?
C62 C61 C66 119.5(3) . . ?
C62 C61 P3 118.0(3) . . ?
C66 C61 P3 122.5(3) . . ?
C63 C62 C61 120.4(3) . . ?
C63 C62 H62 119.8 . . ?
C61 C62 H62 119.8 . . ?
C64 C63 C62 119.8(4) . . ?
C64 C63 H63 120.1 . . ?
C62 C63 H63 120.1 . . ?
C65 C64 C63 120.1(4) . . ?
C65 C64 H64 120.0 . . ?
C63 C64 H64 120.0 . . ?
C64 C65 C66 120.5(4) . . ?
C64 C65 H65 119.8 . . ?
C66 C65 H65 119.8 . . ?
C65 C66 C61 119.7(4) . . ?
C65 C66 H66 120.1 . . ?
C61 C66 H66 120.1 . . ?
C76 C71 C72 119.1(4) . . ?
C76 C71 P3 123.7(3) . . ?
C72 C71 P3 117.2(3) . . ?
C73 C72 C71 120.2(4) . . ?
C73 C72 H72 119.9 . . ?
C71 C72 H72 119.9 . . ?
C74 C73 C72 120.3(4) . . ?
C74 C73 H73 119.8 . . ?
C72 C73 H73 119.8 . . ?
C73 C74 C75 120.4(4) . . ?
C73 C74 H74 119.8 . . ?
C75 C74 H74 119.8 . . ?
C74 C75 C76 119.3(4) . . ?
C74 C75 H75 120.4 . . ?
C76 C75 H75 120.4 . . ?
C71 C76 C75 120.7(4) . . ?
C71 C76 H76 119.6 . . ?
C75 C76 H76 119.6 . . ?
N1 O1 Cu2 118.2(2) . . ?
O1 N1 N2 113.3(3) . . ?
N1 N2 C14 116.9(4) . . ?
N1 N2 C13 122.5(4) . . ?
C14 N2 C13 120.4(4) . . ?
N2 C13 H13A 109.5 . . ?
N2 C13 H13B 109.5 . . ?
H13A C13 H13B 109.5 . . ?
N2 C13 H13C 109.5 . . ?
H13A C13 H13C 109.5 . . ?
H13B C13 H13C 109.5 . . ?
N2 C14 H14A 109.5 . . ?
N2 C14 H14B 109.5 . . ?
H14A C14 H14B 109.5 . . ?
N2 C14 H14C 109.5 . . ?
H14A C14 H14C 109.5 . . ?
H14B C14 H14C 109.5 . . ?
F2 P4 F3 90.5(2) . . ?
F2 P4 F6 88.90(19) . . ?
F3 P4 F6 90.78(19) . . ?
F2 P4 F4 90.7(2) . . ?
F3 P4 F4 90.00(19) . . ?
F6 P4 F4 179.1(2) . . ?
F2 P4 F1 178.7(2) . . ?
F3 P4 F1 90.0(2) . . ?
F6 P4 F1 89.9(2) . . ?
F4 P4 F1 90.6(2) . . ?
F2 P4 F5 90.2(2) . . ?
F3 P4 F5 179.3(2) . . ?
F6 P4 F5 89.25(18) . . ?
F4 P4 F5 89.97(18) . . ?
F1 P4 F5 89.28(19) . . ?
F11 P5 F10 90.1(4) . . ?
F11 P5 F12 88.7(3) . . ?
F10 P5 F12 178.7(4) . . ?
F11 P5 F8 89.9(4) . . ?
F10 P5 F8 90.2(4) . . ?
F12 P5 F8 89.9(4) . . ?
F11 P5 F9 178.8(4) . . ?
F10 P5 F9 88.7(4) . . ?
F12 P5 F9 92.5(4) . . ?
F8 P5 F9 89.9(4) . . ?
F11 P5 F7 89.8(4) . . ?
F10 P5 F7 89.7(4) . . ?
F12 P5 F7 90.3(4) . . ?
F8 P5 F7 179.7(5) . . ?
F9 P5 F7 90.3(4) . . ?
F9A P5A F7A 89.2(4) . . ?
F9A P5A F12A 92.5(6) . . ?
F7A P5A F12A 88.9(4) . . ?
F9A P5A F11A 177.3(6) . . ?
F7A P5A F11A 90.9(4) . . ?
F12A P5A F11A 90.1(5) . . ?
F9A P5A F10A 88.2(5) . . ?
F7A P5A F10A 88.7(4) . . ?
F12A P5A F10A 177.4(5) . . ?
F11A P5A F10A 89.2(4) . . ?
F9A P5A F8A 91.1(4) . . ?
F7A P5A F8A 179.3(5) . . ?
F12A P5A F8A 91.8(5) . . ?
F11A P5A F8A 88.7(4) . . ?
F10A P5A F8A 90.7(4) . . ?

loop_
_geom_bond_atom_site_label_1
_geom_bond_atom_site_label_2
_geom_bond_distance
_geom_bond_site_symmetry_2
_geom_bond_publ_flag
Cu1 N7 2.001(3) . ?
Cu1 P1 2.2314(10) . ?
Cu1 P2 2.2661(10) . ?
Cu1 Cu2 2.6388(6) . ?
Cu2 N5 2.051(3) . ?
Cu2 N3 2.128(3) . ?
Cu2 O1 2.194(3) . ?
Cu2 P3 2.2205(10) . ?
N3 C2 1.348(5) . ?
N3 C1 1.352(5) . ?
N4 C1 1.333(5) . ?
N4 C4 1.356(5) . ?
C1 P1 1.851(4) . ?
C2 C3 1.385(6) . ?
C2 H2 0.9500 . ?
C3 C4 1.387(6) . ?
C3 H3 0.9500 . ?
C4 H4 0.9500 . ?
P1 C21A 1.811(11) . ?
P1 C31 1.813(8) . ?
P1 C21 1.821(8) . ?
P1 C31A 1.836(9) . ?
C21 C26 1.393(9) . ?
C21 C22 1.404(9) . ?
C22 C23 1.400(9) . ?
C22 H22 0.9500 . ?
C23 C24 1.385(10) . ?
C23 H23 0.9500 . ?
C24 C25 1.386(9) . ?
C24 H24 0.9500 . ?
C25 C26 1.393(9) . ?
C25 H25 0.9500 . ?
C26 H26 0.9500 . ?
C21A C22A 1.393(12) . ?
C21A C26A 1.396(11) . ?
C22A C23A 1.400(12) . ?
C22A H22A 0.9500 . ?
C23A C24A 1.385(12) . ?
C23A H23A 0.9500 . ?
C24A C25A 1.382(12) . ?
C24A H24A 0.9500 . ?
C25A C26A 1.396(11) . ?
C25A H25A 0.9500 . ?
C26A H26A 0.9500 . ?
C31 C32 1.376(10) . ?
C31 C36 1.411(10) . ?
C32 C33 1.407(9) . ?
C32 H32 0.9500 . ?
C33 C34 1.391(10) . ?
C33 H33 0.9500 . ?
C34 C35 1.385(10) . ?
C34 H34 0.9500 . ?
C35 C36 1.392(9) . ?
C35 H35 0.9500 . ?
C36 H36 0.9500 . ?
C31A C32A 1.394(10) . ?
C31A C36A 1.407(11) . ?
C32A C33A 1.403(10) . ?
C32A H32A 0.9500 . ?
C33A C34A 1.386(11) . ?
C33A H33A 0.9500 . ?
C34A C35A 1.388(11) . ?
C34A H34A 0.9500 . ?
C35A C36A 1.397(11) . ?
C35A H35A 0.9500 . ?
C36A H36A 0.9500 . ?
N5 C6 1.335(5) . ?
N5 C5 1.359(5) . ?
N6 C5 1.333(5) . ?
N6 C8 1.344(6) . ?
C5 P2 1.838(4) . ?
C6 C7 1.396(6) . ?
C6 H6 0.9500 . ?
C7 C8 1.368(7) . ?
C7 H7 0.9500 . ?
C8 H8 0.9500 . ?
P2 C51 1.811(4) . ?
P2 C41 1.822(4) . ?
C41 C46 1.398(5) . ?
C41 C42 1.402(5) . ?
C42 C43 1.394(5) . ?
C42 H42 0.9500 . ?
C43 C44 1.386(6) . ?
C43 H43 0.9500 . ?
C44 C45 1.385(6) . ?
C44 H44 0.9500 . ?
C45 C46 1.400(5) . ?
C45 H45 0.9500 . ?
C46 H46 0.9500 . ?
C51 C52 1.388(6) . ?
C51 C56 1.401(6) . ?
C52 C53 1.397(6) . ?
C52 H52 0.9500 . ?
C53 C54 1.377(8) . ?
C53 H53 0.9500 . ?
C54 C55 1.382(8) . ?
C54 H54 0.9500 . ?
C55 C56 1.397(6) . ?
C55 H55 0.9500 . ?
C56 H56 0.9500 . ?
N7 C9 1.350(5) . ?
N7 C10 1.350(5) . ?
N8 C9 1.335(5) . ?
N8 C12 1.356(6) . ?
C9 P3 1.847(4) . ?
C10 C11 1.380(6) . ?
C10 H10 0.9500 . ?
C11 C12 1.378(6) . ?
C11 H11 0.9500 . ?
C12 H12 0.9500 . ?
P3 C61 1.818(4) . ?
P3 C71 1.829(4) . ?
C61 C62 1.398(5) . ?
C61 C66 1.401(5) . ?
C62 C63 1.396(5) . ?
C62 H62 0.9500 . ?
C63 C64 1.391(5) . ?
C63 H63 0.9500 . ?
C64 C65 1.389(6) . ?
C64 H64 0.9500 . ?
C65 C66 1.396(5) . ?
C65 H65 0.9500 . ?
C66 H66 0.9500 . ?
C71 C76 1.391(5) . ?
C71 C72 1.398(5) . ?
C72 C73 1.392(6) . ?
C72 H72 0.9500 . ?
C73 C74 1.382(7) . ?
C73 H73 0.9500 . ?
C74 C75 1.387(6) . ?
C74 H74 0.9500 . ?
C75 C76 1.404(5) . ?
C75 H75 0.9500 . ?
C76 H76 0.9500 . ?
O1 N1 1.274(5) . ?
N1 N2 1.301(5) . ?
N2 C14 1.458(6) . ?
N2 C13 1.458(6) . ?
C13 H13A 0.9800 . ?
C13 H13B 0.9800 . ?
C13 H13C 0.9800 . ?
C14 H14A 0.9800 . ?
C14 H14B 0.9800 . ?
C14 H14C 0.9800 . ?
P4 F2 1.591(3) . ?
P4 F3 1.599(3) . ?
P4 F6 1.600(3) . ?
P4 F4 1.602(3) . ?
P4 F1 1.604(3) . ?
P4 F5 1.609(3) . ?
P5 F11 1.589(6) . ?
P5 F10 1.595(6) . ?
P5 F12 1.597(6) . ?
P5 F8 1.599(6) . ?
P5 F9 1.601(6) . ?
P5 F7 1.602(6) . ?
P5A F9A 1.594(7) . ?
P5A F7A 1.605(7) . ?
P5A F12A 1.606(8) . ?
P5A F11A 1.606(7) . ?
P5A F10A 1.609(7) . ?
P5A F8A 1.612(7) . ?
